data_4335401
loop_
_publ_author_name
'Xing-Cai Huang'
'Chun Zhou'
'Haiyan Wei'
'Xin-Yi Wang'

_publ_contact_author
;
        Xinyi Wang
        School of Chemistry and Chemical Engineering
        State Key Labatory of Coordination Chemistry
        Nanjing National Lab of Microstructure 
        Nanjing University

         Haiyan Wei
         Jiangsu Key Laboratory of Biofunctional Materials
    School of Chemistry and Materials Science
    Nanjing Normal University, Nanjing 210097, China
;
_publ_contact_author_email 'wangxy66@nju.edu.cn, weihaiyan@njnu.edu.cn'
_publ_contact_author_fax 86-25-83621651
_publ_contact_author_phone 86-25-833314502
_publ_section_title
;
 End-On Azido-Bridged 3d-4f Complexes Showing Single-Molecule-Magnet
 Property
;
_journal_name_full 'Inorganic Chemistry'
_journal_page_first 7314
_journal_page_last 7316
_journal_paper_doi 10.1021/ic400986y
_journal_volume 52
_journal_year 2013
_chemical_formula_sum 'C40 H48 N22 O10 Tb2 Zn2'
_chemical_formula_weight 1445.58
_chemical_name_common ZnTbValpnN3
_chemical_name_systematic
; 
 ? 
;
_space_group_IT_number 2
_symmetry_cell_setting triclinic
_symmetry_space_group_name_Hall '-P 1'
_symmetry_space_group_name_H-M 'P -1'
_atom_sites_solution_hydrogens geom
_atom_sites_solution_primary direct
_atom_sites_solution_secondary difmap
_audit_creation_method SHELXL-97
_cell_angle_alpha 73.608(5)
_cell_angle_beta 84.116(5)
_cell_angle_gamma 63.646(4)
_cell_formula_units_Z 1
_cell_length_a 10.741(3)
_cell_length_b 10.934(3)
_cell_length_c 12.238(4)
_cell_measurement_reflns_used 4157
_cell_measurement_temperature 293(2)
_cell_measurement_theta_max 24.2918
_cell_measurement_theta_min 2.2716
_cell_volume 1235.1(6)
_computing_cell_refinement 'Bruker SAINT'
_computing_data_collection 'Bruker Apex'
_computing_data_reduction 'Bruker SAINT'
_computing_molecular_graphics Diamond
_computing_publication_material 'SHELXL-97 (Sheldrick, 2008)'
_computing_structure_refinement 'SHELXL-97 (Sheldrick, 2008)'
_computing_structure_solution 'SHELXS-97 (Sheldrick, 2008)'
_diffrn_ambient_temperature 293(2)
_diffrn_measured_fraction_theta_full 0.985
_diffrn_measured_fraction_theta_max 0.985
_diffrn_measurement_device_type 'Bruker APEX SMART'
_diffrn_measurement_method 'phi and omega scans'
_diffrn_radiation_monochromator graphite
_diffrn_radiation_source 'fine-focus sealed tube'
_diffrn_radiation_type MoK\a
_diffrn_radiation_wavelength 0.71073
_diffrn_reflns_av_R_equivalents 0.0379
_diffrn_reflns_av_sigmaI/netI 0.0485
_diffrn_reflns_limit_h_max 14
_diffrn_reflns_limit_h_min -14
_diffrn_reflns_limit_k_max 14
_diffrn_reflns_limit_k_min -14
_diffrn_reflns_limit_l_max 16
_diffrn_reflns_limit_l_min -16
_diffrn_reflns_number 15436
_diffrn_reflns_theta_full 27.92
_diffrn_reflns_theta_max 27.92
_diffrn_reflns_theta_min 1.74
_exptl_absorpt_coefficient_mu 3.867
_exptl_absorpt_correction_T_max 0.6540
_exptl_absorpt_correction_T_min 0.5118
_exptl_absorpt_correction_type multi-scan
_exptl_absorpt_process_details 'SADABS: Bruker, 2000'
_exptl_crystal_colour yellow
_exptl_crystal_density_diffrn 1.944
_exptl_crystal_description block
_exptl_crystal_F_000 712
_exptl_crystal_size_max 0.20
_exptl_crystal_size_mid 0.18
_exptl_crystal_size_min 0.12
_refine_diff_density_max 0.762
_refine_diff_density_min -0.538
_refine_diff_density_rms 0.103
_refine_ls_extinction_method none
_refine_ls_goodness_of_fit_ref 1.015
_refine_ls_hydrogen_treatment mixed
_refine_ls_matrix_type full
_refine_ls_number_parameters 348
_refine_ls_number_reflns 5829
_refine_ls_number_restraints 0
_refine_ls_restrained_S_all 1.015
_refine_ls_R_factor_all 0.0384
_refine_ls_R_factor_gt 0.0314
_refine_ls_shift/su_max 0.001
_refine_ls_shift/su_mean 0.000
_refine_ls_structure_factor_coef Fsqd
_refine_ls_weighting_details 'calc w=1/[\s^2^(Fo^2^)+(0.0302P)^2^+0.0000P] where P=(Fo^2^+2Fc^2^)/3'
_refine_ls_weighting_scheme calc
_refine_ls_wR_factor_gt 0.0677
_refine_ls_wR_factor_ref 0.0705
_reflns_number_gt 5141
_reflns_number_total 5829
_reflns_threshold_expression >2sigma(I)
_cod_data_source_file ic400986y_si_002_2.cif
_cod_data_source_block 2-ZnTbValpnN3
_cod_original_cell_volume 1235.1(7)
_cod_database_code 4335401

loop_
_symmetry_equiv_pos_as_xyz
'x, y, z'
'-x, -y, -z'

loop_
_atom_site_label
_atom_site_type_symbol
_atom_site_fract_x
_atom_site_fract_y
_atom_site_fract_z
_atom_site_U_iso_or_equiv
_atom_site_adp_type
_atom_site_occupancy
_atom_site_symmetry_multiplicity
_atom_site_calc_flag
_atom_site_refinement_flags
Tb1 Tb 0.451090(16) 0.433014(16) 0.666490(14) 0.02819(6) Uani 1 1 d .
Zn1 Zn 0.71971(5) 0.08931(5) 0.73337(5) 0.04812(14) Uani 1 1 d .
C1 C 0.4371(4) 0.1432(4) 0.6582(3) 0.0348(8) Uani 1 1 d .
C2 C 0.2935(4) 0.2290(4) 0.6472(3) 0.0360(8) Uani 1 1 d .
C3 C 0.2014(4) 0.1819(4) 0.6259(4) 0.0462(10) Uani 1 1 d .
H3A H 0.1065 0.2407 0.6193 0.055 Uiso 1 1 calc R
C4 C 0.2521(5) 0.0453(5) 0.6145(4) 0.0562(12) Uani 1 1 d .
H4A H 0.1909 0.0122 0.6002 0.067 Uiso 1 1 calc R
C5 C 0.3910(5) -0.0402(4) 0.6243(4) 0.0495(11) Uani 1 1 d .
H5A H 0.4234 -0.1302 0.6137 0.059 Uiso 1 1 calc R
C6 C 0.4869(4) 0.0032(4) 0.6500(3) 0.0390(9) Uani 1 1 d .
C7 C 0.6324(5) -0.0970(4) 0.6610(3) 0.0443(10) Uani 1 1 d .
H7A H 0.6538 -0.1814 0.6433 0.053 Uiso 1 1 calc R
C8 C 0.8730(5) -0.2010(4) 0.6941(4) 0.0547(12) Uani 1 1 d .
H8A H 0.9176 -0.1803 0.6228 0.066 Uiso 1 1 calc R
H8B H 0.8631 -0.2866 0.7001 0.066 Uiso 1 1 calc R
C9 C 0.9649(4) -0.2268(4) 0.7916(4) 0.0459(10) Uani 1 1 d .
H9A H 0.9123 -0.2285 0.8609 0.055 Uiso 1 1 calc R
H9B H 1.0427 -0.3195 0.8012 0.055 Uiso 1 1 calc R
C10 C 1.0209(4) -0.1196(4) 0.7776(4) 0.0520(11) Uani 1 1 d .
H10A H 1.0959 -0.1573 0.8331 0.062 Uiso 1 1 calc R
H10B H 1.0597 -0.1058 0.7024 0.062 Uiso 1 1 calc R
C11 C 0.9570(4) 0.0873(4) 0.8355(3) 0.0432(10) Uani 1 1 d .
H11A H 1.0494 0.0421 0.8606 0.052 Uiso 1 1 calc R
C12 C 0.8771(4) 0.2273(4) 0.8522(3) 0.0385(9) Uani 1 1 d .
C13 C 0.9455(5) 0.2767(5) 0.9090(4) 0.0505(11) Uani 1 1 d .
H13A H 1.0370 0.2184 0.9348 0.061 Uiso 1 1 calc R
C14 C 0.8806(5) 0.4080(5) 0.9270(4) 0.0576(12) Uani 1 1 d .
H14A H 0.9280 0.4387 0.9642 0.069 Uiso 1 1 calc R
C15 C 0.7447(5) 0.4955(5) 0.8903(3) 0.0473(10) Uani 1 1 d .
H15A H 0.7001 0.5850 0.9030 0.057 Uiso 1 1 calc R
C16 C 0.6754(4) 0.4500(4) 0.8349(3) 0.0370(8) Uani 1 1 d .
C17 C 0.7396(4) 0.3168(4) 0.8135(3) 0.0329(8) Uani 1 1 d .
C18 C 0.1127(4) 0.4517(5) 0.6628(4) 0.0572(12) Uani 1 1 d .
H18A H 0.1007 0.5409 0.6711 0.086 Uiso 0.50 1 calc PR
H18B H 0.0739 0.4072 0.7267 0.086 Uiso 0.50 1 calc PR
H18C H 0.0662 0.4669 0.5938 0.086 Uiso 0.50 1 calc PR
H18D H 0.0598 0.4024 0.6566 0.086 Uiso 0.50 1 calc PR
H18E H 0.0867 0.5362 0.6011 0.086 Uiso 0.50 1 calc PR
H18F H 0.0943 0.4764 0.7339 0.086 Uiso 0.50 1 calc PR
C19 C 0.4530(5) 0.6432(4) 0.8405(4) 0.0509(11) Uani 1 1 d .
H19A H 0.3640 0.6938 0.8016 0.076 Uiso 0.50 1 calc PR
H19B H 0.4938 0.7070 0.8347 0.076 Uiso 0.50 1 calc PR
H19C H 0.4416 0.6031 0.9193 0.076 Uiso 0.50 1 calc PR
H19D H 0.5023 0.6422 0.9021 0.076 Uiso 0.50 1 calc PR
H19E H 0.3725 0.6289 0.8690 0.076 Uiso 0.50 1 calc PR
H19F H 0.4247 0.7328 0.7845 0.076 Uiso 0.50 1 calc PR
C20 C 0.6353(5) 0.0751(5) 1.0052(4) 0.0593(12) Uani 1 1 d .
H20A H 0.7236 0.0597 1.0317 0.089 Uiso 1 1 calc R
H20B H 0.5920 0.0317 1.0660 0.089 Uiso 1 1 calc R
H20C H 0.5768 0.1749 0.9805 0.089 Uiso 1 1 calc R
O1 O 0.5185(3) 0.1986(3) 0.6758(2) 0.0369(6) Uani 1 1 d .
O2 O 0.6668(2) 0.2829(2) 0.7558(2) 0.0354(6) Uani 1 1 d .
O3 O 0.2571(2) 0.3627(3) 0.6577(2) 0.0381(6) Uani 1 1 d .
O4 O 0.5415(3) 0.5328(3) 0.7897(2) 0.0392(6) Uani 1 1 d .
O5 O 0.6554(4) 0.0147(4) 0.9132(3) 0.0621(9) Uani 1 1 d .
N1 N 0.5929(3) 0.5311(3) 0.5374(3) 0.0378(7) Uani 1 1 d .
N2 N 0.6915(4) 0.5381(4) 0.5694(3) 0.0500(9) Uani 1 1 d .
N3 N 0.7836(5) 0.5465(6) 0.6002(4) 0.0875(16) Uani 1 1 d .
N4 N 0.2728(4) 0.6700(3) 0.6222(3) 0.0466(8) Uani 1 1 d .
N5 N 0.2302(3) 0.7566(3) 0.5358(3) 0.0410(8) Uani 1 1 d .
N6 N 0.1865(5) 0.8450(4) 0.4532(4) 0.0696(12) Uani 1 1 d .
N7 N 0.3491(4) 0.4099(4) 0.8491(3) 0.0495(9) Uani 1 1 d .
N8 N 0.3008(4) 0.3394(4) 0.9089(3) 0.0418(8) Uani 1 1 d .
N9 N 0.2523(4) 0.2725(4) 0.9706(4) 0.0640(11) Uani 1 1 d .
N10 N 0.9175(3) 0.0184(3) 0.7911(3) 0.0394(7) Uani 1 1 d .
N11 N 0.7346(3) -0.0839(3) 0.6919(3) 0.0403(8) Uani 1 1 d .
H6 H 0.681(6) -0.073(6) 0.940(5) 0.081(19) Uiso 1 1 d .

loop_
_atom_site_aniso_label
_atom_site_aniso_U_11
_atom_site_aniso_U_22
_atom_site_aniso_U_33
_atom_site_aniso_U_23
_atom_site_aniso_U_13
_atom_site_aniso_U_12
Tb1 0.02625(10) 0.02694(9) 0.03008(10) -0.00858(7) 0.00112(7) -0.00991(7)
Zn1 0.0359(3) 0.0314(2) 0.0733(4) -0.0199(2) -0.0153(2) -0.0044(2)
C1 0.042(2) 0.037(2) 0.0300(19) -0.0073(16) -0.0026(16) -0.0208(17)
C2 0.035(2) 0.040(2) 0.035(2) -0.0092(17) 0.0015(16) -0.0194(17)
C3 0.043(2) 0.054(3) 0.052(3) -0.011(2) 0.003(2) -0.032(2)
C4 0.064(3) 0.069(3) 0.057(3) -0.014(2) -0.001(2) -0.050(3)
C5 0.071(3) 0.044(2) 0.047(2) -0.008(2) -0.006(2) -0.039(2)
C6 0.049(2) 0.036(2) 0.037(2) -0.0104(17) 0.0018(18) -0.0225(18)
C7 0.062(3) 0.030(2) 0.042(2) -0.0103(17) 0.003(2) -0.0208(19)
C8 0.052(3) 0.037(2) 0.057(3) -0.020(2) -0.001(2) 0.0023(19)
C9 0.042(2) 0.033(2) 0.045(2) -0.0084(18) 0.0006(19) -0.0016(17)
C10 0.034(2) 0.042(2) 0.065(3) -0.016(2) 0.007(2) -0.0042(18)
C11 0.0264(19) 0.047(2) 0.047(2) -0.0028(19) -0.0052(17) -0.0119(17)
C12 0.037(2) 0.047(2) 0.032(2) -0.0065(17) -0.0029(16) -0.0212(18)
C13 0.047(2) 0.064(3) 0.047(3) -0.012(2) -0.012(2) -0.028(2)
C14 0.064(3) 0.070(3) 0.053(3) -0.018(2) -0.015(2) -0.037(3)
C15 0.064(3) 0.053(2) 0.039(2) -0.020(2) -0.001(2) -0.033(2)
C16 0.043(2) 0.042(2) 0.031(2) -0.0115(17) 0.0019(17) -0.0226(18)
C17 0.039(2) 0.040(2) 0.0267(18) -0.0072(15) 0.0001(15) -0.0237(17)
C18 0.031(2) 0.062(3) 0.080(3) -0.032(3) 0.008(2) -0.014(2)
C19 0.061(3) 0.036(2) 0.051(3) -0.021(2) 0.002(2) -0.012(2)
C20 0.061(3) 0.065(3) 0.052(3) -0.019(2) 0.005(2) -0.025(3)
O1 0.0319(13) 0.0311(13) 0.0500(16) -0.0134(12) -0.0061(12) -0.0126(11)
O2 0.0295(13) 0.0309(13) 0.0450(15) -0.0120(11) -0.0079(11) -0.0094(11)
O3 0.0286(13) 0.0360(14) 0.0499(17) -0.0133(12) 0.0023(12) -0.0132(11)
O4 0.0381(15) 0.0394(14) 0.0413(15) -0.0193(12) 0.0020(12) -0.0130(12)
O5 0.078(2) 0.048(2) 0.060(2) -0.0152(17) 0.0181(18) -0.0300(18)
N1 0.0351(17) 0.0475(19) 0.0354(18) -0.0125(15) 0.0038(14) -0.0217(15)
N2 0.055(2) 0.069(2) 0.0349(19) -0.0066(17) 0.0001(17) -0.039(2)
N3 0.087(3) 0.151(5) 0.054(3) -0.004(3) -0.008(2) -0.089(4)
N4 0.045(2) 0.0344(18) 0.043(2) -0.0092(16) 0.0015(16) -0.0031(15)
N5 0.0388(18) 0.0323(17) 0.046(2) -0.0128(17) 0.0045(16) -0.0098(15)
N6 0.082(3) 0.046(2) 0.051(3) -0.006(2) -0.005(2) -0.005(2)
N7 0.065(2) 0.057(2) 0.0368(19) -0.0146(17) 0.0151(18) -0.037(2)
N8 0.047(2) 0.0434(19) 0.0373(19) -0.0165(16) 0.0049(16) -0.0194(17)
N9 0.069(3) 0.059(2) 0.067(3) -0.010(2) 0.017(2) -0.037(2)
N10 0.0300(16) 0.0355(17) 0.0437(19) -0.0065(15) 0.0008(14) -0.0087(14)
N11 0.0442(19) 0.0293(16) 0.0418(19) -0.0115(14) -0.0016(15) -0.0092(14)

loop_
_atom_type_symbol
_atom_type_description
_atom_type_scat_dispersion_real
_atom_type_scat_dispersion_imag
_atom_type_scat_source
C C 0.0033 0.0016 'International Tables Vol C Tables 4.2.6.8 and 6.1.1.4'
H H 0.0000 0.0000 'International Tables Vol C Tables 4.2.6.8 and 6.1.1.4'
N N 0.0061 0.0033 'International Tables Vol C Tables 4.2.6.8 and 6.1.1.4'
O O 0.0106 0.0060 'International Tables Vol C Tables 4.2.6.8 and 6.1.1.4'
Zn Zn 0.2839 1.4301 'International Tables Vol C Tables 4.2.6.8 and 6.1.1.4'
Tb Tb -0.1723 4.1537 'International Tables Vol C Tables 4.2.6.8 and 6.1.1.4'

loop_
_geom_angle_atom_site_label_1
_geom_angle_atom_site_label_2
_geom_angle_atom_site_label_3
_geom_angle
_geom_angle_site_symmetry_1
_geom_angle_site_symmetry_3
O1 Tb1 O2 66.76(8) . .
O1 Tb1 N7 92.06(11) . .
O2 Tb1 N7 88.42(11) . .
O1 Tb1 N4 148.05(11) . .
O2 Tb1 N4 144.66(11) . .
N7 Tb1 N4 85.15(12) . .
O1 Tb1 N1 112.31(10) . .
O2 Tb1 N1 80.94(10) . .
N7 Tb1 N1 146.34(11) . .
N4 Tb1 N1 85.42(12) . .
O1 Tb1 N1 83.37(10) . 2_666
O2 Tb1 N1 122.50(10) . 2_666
N7 Tb1 N1 142.76(12) . 2_666
N4 Tb1 N1 79.96(11) . 2_666
N1 Tb1 N1 66.21(12) . 2_666
O1 Tb1 O3 63.72(8) . .
O2 Tb1 O3 125.22(8) . .
N7 Tb1 O3 71.70(11) . .
N4 Tb1 O3 85.36(11) . .
N1 Tb1 O3 139.35(10) . .
N1 Tb1 O3 73.22(9) 2_666 .
O1 Tb1 O4 127.62(8) . .
O2 Tb1 O4 63.81(8) . .
N7 Tb1 O4 70.66(11) . .
N4 Tb1 O4 81.32(11) . .
N1 Tb1 O4 75.99(10) . .
N1 Tb1 O4 138.79(9) 2_666 .
O3 Tb1 O4 140.90(9) . .
O1 Tb1 Zn1 33.72(6) . .
O2 Tb1 Zn1 33.64(6) . .
N7 Tb1 Zn1 95.08(9) . .
N4 Tb1 Zn1 178.22(9) . .
N1 Tb1 Zn1 93.44(8) . .
N1 Tb1 Zn1 100.84(7) 2_666 .
O3 Tb1 Zn1 96.39(6) . .
O4 Tb1 Zn1 97.08(6) . .
O2 Zn1 N11 168.00(12) . .
O2 Zn1 O1 77.63(9) . .
N11 Zn1 O1 90.59(12) . .
O2 Zn1 N10 91.14(11) . .
N11 Zn1 N10 100.54(13) . .
O1 Zn1 N10 168.59(11) . .
O2 Zn1 O5 90.86(12) . .
N11 Zn1 O5 91.81(13) . .
O1 Zn1 O5 91.85(12) . .
N10 Zn1 O5 90.34(13) . .
O2 Zn1 N6 90.70(12) . 2_666
N11 Zn1 N6 87.82(14) . 2_666
O1 Zn1 N6 93.97(13) . 2_666
N10 Zn1 N6 84.01(14) . 2_666
O5 Zn1 N6 174.17(15) . 2_666
O2 Zn1 Tb1 39.39(7) . .
N11 Zn1 Tb1 128.61(10) . .
O1 Zn1 Tb1 38.98(7) . .
N10 Zn1 Tb1 129.61(9) . .
O5 Zn1 Tb1 97.61(9) . .
N6 Zn1 Tb1 87.15(9) 2_666 .
O1 C1 C2 118.0(3) . .
O1 C1 C6 123.7(3) . .
C2 C1 C6 118.3(3) . .
C3 C2 O3 124.8(3) . .
C3 C2 C1 122.1(4) . .
O3 C2 C1 113.1(3) . .
C2 C3 C4 119.0(4) . .
C5 C4 C3 120.2(4) . .
C4 C5 C6 122.0(4) . .
C5 C6 C1 118.2(4) . .
C5 C6 C7 117.7(4) . .
C1 C6 C7 124.0(4) . .
N11 C7 C6 128.0(4) . .
N11 C8 C9 113.0(3) . .
C10 C9 C8 115.0(4) . .
N10 C10 C9 114.4(3) . .
N10 C11 C12 128.5(4) . .
C17 C12 C13 118.5(4) . .
C17 C12 C11 124.7(3) . .
C13 C12 C11 116.7(4) . .
C14 C13 C12 121.4(4) . .
C13 C14 C15 120.2(4) . .
C16 C15 C14 119.7(4) . .
C15 C16 O4 123.9(4) . .
C15 C16 C17 121.6(4) . .
O4 C16 C17 114.4(3) . .
O2 C17 C16 117.8(3) . .
O2 C17 C12 123.6(3) . .
C16 C17 C12 118.6(3) . .
C1 O1 Zn1 126.2(2) . .
C1 O1 Tb1 126.2(2) . .
Zn1 O1 Tb1 107.29(10) . .
C17 O2 Zn1 126.6(2) . .
C17 O2 Tb1 126.4(2) . .
Zn1 O2 Tb1 106.96(10) . .
C2 O3 C18 117.3(3) . .
C2 O3 Tb1 117.9(2) . .
C18 O3 Tb1 124.8(2) . .
C16 O4 C19 117.0(3) . .
C16 O4 Tb1 117.0(2) . .
C19 O4 Tb1 123.4(2) . .
C20 O5 Zn1 128.3(3) . .
N2 N1 Tb1 123.1(3) . .
N2 N1 Tb1 121.9(3) . 2_666
Tb1 N1 Tb1 113.79(12) . 2_666
N3 N2 N1 178.9(5) . .
N5 N4 Tb1 132.5(3) . .
N6 N5 N4 177.6(4) . .
N5 N6 Zn1 135.1(4) . 2_666
N8 N7 Tb1 138.9(3) . .
N9 N8 N7 177.6(4) . .
C11 N10 C10 118.3(3) . .
C11 N10 Zn1 124.1(3) . .
C10 N10 Zn1 117.6(3) . .
C7 N11 C8 117.2(3) . .
C7 N11 Zn1 124.7(3) . .
C8 N11 Zn1 118.0(3) . .

loop_
_geom_bond_atom_site_label_1
_geom_bond_atom_site_label_2
_geom_bond_distance
_geom_bond_site_symmetry_2
Tb1 O1 2.305(2) .
Tb1 O2 2.321(2) .
Tb1 N7 2.384(3) .
Tb1 N4 2.385(3) .
Tb1 N1 2.442(3) .
Tb1 N1 2.476(3) 2_666
Tb1 O3 2.541(2) .
Tb1 O4 2.564(3) .
Tb1 Zn1 3.4984(10) .
Zn1 O2 2.026(2) .
Zn1 N11 2.031(3) .
Zn1 O1 2.034(3) .
Zn1 N10 2.037(3) .
Zn1 O5 2.272(3) .
Zn1 N6 2.448(5) 2_666
C1 O1 1.327(4) .
C1 C2 1.401(5) .
C1 C6 1.410(5) .
C2 C3 1.376(5) .
C2 O3 1.377(4) .
C3 C4 1.387(6) .
C4 C5 1.360(6) .
C5 C6 1.404(5) .
C6 C7 1.449(6) .
C7 N11 1.275(5) .
C8 N11 1.466(5) .
C8 C9 1.510(6) .
C9 C10 1.502(6) .
C10 N10 1.467(5) .
C11 N10 1.267(5) .
C11 C12 1.448(5) .
C12 C17 1.400(5) .
C12 C13 1.409(5) .
C13 C14 1.362(6) .
C14 C15 1.378(6) .
C15 C16 1.372(5) .
C16 O4 1.385(4) .
C16 C17 1.398(5) .
C17 O2 1.329(4) .
C18 O3 1.425(4) .
C19 O4 1.425(4) .
C20 O5 1.412(6) .
N1 N2 1.205(4) .
N1 Tb1 2.476(3) 2_666
N2 N3 1.144(5) .
N4 N5 1.171(4) .
N5 N6 1.149(5) .
N6 Zn1 2.448(4) 2_666
N7 N8 1.164(4) .
N8 N9 1.151(5) .
